data_7230049
loop_
_publ_author_name
'Sampani, Stavroula I.'
'Loukopoulos, Edward'
'Azam, Mohammad'
'Griffiths, Kieran'
'Abdul-Sada, Alaa'
'Tizzard, Graham'
'Coles, Simon'
'Escuer, Albert'
'Tsipis, Athanassios'
'Kostakis, George E.'

_publ_section_title
;
 Polynuclear ampyrone based 3d coordination clusters
;
_journal_issue 10
_journal_name_full CrystEngComm
_journal_page_first 1411
_journal_paper_doi 10.1039/C7CE02093G
_journal_volume 20
_journal_year 2018
_chemical_formula_moiety 'C72 H64 Cu4 N12 O14, 3(C2 H3 N)'
_chemical_formula_sum 'C78 H73 Cu4 N15 O14'
_chemical_formula_weight 1698.67
_space_group_crystal_system monoclinic
_space_group_IT_number 15
_space_group_name_Hall '-C 2yc'
_space_group_name_H-M_alt 'C 1 2/c 1'
_symmetry_space_group_name_Hall '-C 2yc'
_symmetry_space_group_name_H-M 'C 1 2/c 1'
_atom_sites_solution_hydrogens geom
_atom_sites_solution_primary direct
_audit_creation_date 2016-03-15
_audit_creation_method
;
Olex2 1.2-alpha
(compiled 2016.02.24 svn.r3266 for OlexSys, GUI svn.r5155)
;
_audit_update_record
;
2017-12-04 deposited with the CCDC.
2018-01-29 downloaded from the CCDC.
;
_cell_angle_alpha 90
_cell_angle_beta 103.4839(15)
_cell_angle_gamma 90
_cell_formula_units_Z 4
_cell_length_a 21.9366(3)
_cell_length_b 18.2644(3)
_cell_length_c 18.6976(3)
_cell_measurement_reflns_used 17922
_cell_measurement_temperature 100(2)
_cell_measurement_theta_max 29.4520
_cell_measurement_theta_min 2.3690
_cell_volume 7284.9(2)
_computing_cell_refinement 'CrysAlisPro 1.171.38.41 (Rigaku OD, 2015)'
_computing_data_collection 'CrystalClear-SM Expert 3.1 b27 (Rigaku, 2013)'
_computing_data_reduction 'CrysAlisPro 1.171.38.41 (Rigaku OD, 2015)'
_computing_molecular_graphics 'Olex2 (Dolomanov et al., 2009)'
_computing_publication_material 'Olex2 (Dolomanov et al., 2009)'
_computing_structure_refinement 'ShelXL (Sheldrick, 2015)'
_computing_structure_solution 'ShelXT (Sheldrick, 2015)'
_diffrn_ambient_temperature 100(2)
_diffrn_detector 'CCD area detector'
_diffrn_detector_area_resol_mean 28.5714
_diffrn_detector_type 'Rigaku HG Saturn724+ (2x2 bin mode)'
_diffrn_measured_fraction_theta_full 0.999
_diffrn_measured_fraction_theta_max 0.994
_diffrn_measurement_details
;
List of Runs (angles in degrees, time in seconds):

  # Type    Start    End  Width  t~exp~   \w     \q     \k     \f   Frames
#--------------------------------------------------------------------------
  1  \w    -70.00  23.00   1.00   10.00    --  -16.00 -72.00-120.00   93
  2  \w    -28.00  74.00   1.00   10.00    --  -16.00  72.00   0.00  102
  3  \w    -69.00 -35.00   1.00   10.00    --  -16.00  18.00   0.00   34
  4  \w    -25.00  -9.00   1.00   10.00    --  -16.00 -54.00 120.00   16
  5  \w    -55.00 -11.00   1.00   10.00    --  -16.00  72.00  30.00   44
;
_diffrn_measurement_device 'four-circle \k goniometer'
_diffrn_measurement_device_type
'Rigaku FRE+ equipped with HF Varimax confocal mirrors and an AFC12 goniometer and HG Saturn 724+ detector'
_diffrn_measurement_method 'profile data from \w-scans'
_diffrn_measurement_specimen_support 'MiTeGen MicroLoop'
_diffrn_orient_matrix_type 'CrysAlisPro convention (1999,Acta A55,543-557)'
_diffrn_orient_matrix_UB_11 0.0087014000
_diffrn_orient_matrix_UB_12 -0.0016267000
_diffrn_orient_matrix_UB_13 0.0389582000
_diffrn_orient_matrix_UB_21 0.0015210000
_diffrn_orient_matrix_UB_22 0.0387780000
_diffrn_orient_matrix_UB_23 0.0016049000
_diffrn_orient_matrix_UB_31 -0.0320691000
_diffrn_orient_matrix_UB_32 0.0013799000
_diffrn_orient_matrix_UB_33 0.0011532000
_diffrn_radiation_collimation 0.2
_diffrn_radiation_monochromator 'Confocal mirrors, HF Varimax'
_diffrn_radiation_probe x-ray
_diffrn_radiation_type MoK\a
_diffrn_radiation_wavelength 0.71075
_diffrn_reflns_av_R_equivalents 0.0166
_diffrn_reflns_av_unetI/netI 0.0184
_diffrn_reflns_Laue_measured_fraction_full 0.999
_diffrn_reflns_Laue_measured_fraction_max 0.994
_diffrn_reflns_limit_h_max 28
_diffrn_reflns_limit_h_min -28
_diffrn_reflns_limit_k_max 23
_diffrn_reflns_limit_k_min -23
_diffrn_reflns_limit_l_max 24
_diffrn_reflns_limit_l_min -21
_diffrn_reflns_number 24167
_diffrn_reflns_point_group_measured_fraction_full 0.999
_diffrn_reflns_point_group_measured_fraction_max 0.994
_diffrn_reflns_theta_full 25.242
_diffrn_reflns_theta_max 27.483
_diffrn_reflns_theta_min 2.230
_diffrn_source 'Rotating Anode'
_diffrn_source_current 55.0
_diffrn_source_power 2.475
_diffrn_source_target Mo
_diffrn_source_type 'Rigaku FRE+'
_diffrn_source_voltage 45.0
_exptl_absorpt_coefficient_mu 1.231
_exptl_absorpt_correction_T_max 1.00000
_exptl_absorpt_correction_T_min 0.89238
_exptl_absorpt_correction_type multi-scan
_exptl_absorpt_process_details
;
CrysAlisPro 1.171.38.41 (Rigaku Oxford Diffraction, 2015)
Empirical absorption correction using spherical harmonics,
 implemented in SCALE3 ABSPACK scaling algorithm.
;
_exptl_crystal_colour green
_exptl_crystal_colour_primary green
_exptl_crystal_density_diffrn 1.549
_exptl_crystal_description block
_exptl_crystal_F_000 3496
_exptl_crystal_recrystallization_method 'The material was recrystallised from MeCN as supplied'
_exptl_crystal_size_max 0.13
_exptl_crystal_size_mid 0.12
_exptl_crystal_size_min 0.07
_refine_diff_density_max 0.500
_refine_diff_density_min -0.557
_refine_diff_density_rms 0.059
_refine_ls_extinction_method none
_refine_ls_goodness_of_fit_ref 1.039
_refine_ls_hydrogen_treatment constr
_refine_ls_matrix_type full
_refine_ls_number_parameters 517
_refine_ls_number_reflns 8316
_refine_ls_number_restraints 24
_refine_ls_restrained_S_all 1.039
_refine_ls_R_factor_all 0.0320
_refine_ls_R_factor_gt 0.0280
_refine_ls_shift/su_max 0.003
_refine_ls_shift/su_mean 0.000
_refine_ls_structure_factor_coef Fsqd
_refine_ls_weighting_details 'w=1/[\s^2^(Fo^2^)+(0.0377P)^2^+11.2276P] where P=(Fo^2^+2Fc^2^)/3'
_refine_ls_weighting_scheme calc
_refine_ls_wR_factor_gt 0.0739
_refine_ls_wR_factor_ref 0.0760
_reflns_Friedel_coverage 0.000
_reflns_number_gt 7539
_reflns_number_total 8316
_reflns_threshold_expression 'I > 2\s(I)'
_cod_data_source_file c7ce02093g2.cif
_cod_data_source_block 2015ncs0768za
_cod_depositor_comments 'Adding full bibliography for 7230048--7230057.cif.'
_cod_original_cell_volume 7284.83(19)
_cod_database_code 7230049
_chemical_oxdiff_formula 'C74 H82 N12 O16 Cl1 Cu4'
_shelx_space_group_comment
;
The symmetry employed for this shelxl refinement is uniquely defined
by the following loop, which should always be used as a source of
symmetry information in preference to the above space-group names.
They are only intended as comments.
;
_reflns_odcompleteness_completeness 99.46
_reflns_odcompleteness_iscentric 1
_reflns_odcompleteness_theta 27.42
_olex2_refinement_description
;
1. Fixed Uiso
 At 1.2 times of:
  All C(H) groups, All C(H,H) groups
 At 1.5 times of:
  All C(H,H,H) groups, All O(H) groups
2. Rigid bond restraints
 N201, C201, C202
 with sigma for 1-2 distances of 0.01 and sigma for 1-3 distances of 0.01
3. Uiso/Uaniso restraints and constraints
N201 \\sim C201 \\sim C202: within 2A with sigma of 0.04 and sigma for terminal
atoms of 0.08
4. Rigid body (RIGU) restrains
 N201, C201, C202
 with sigma for 1-2 distances of 0.004 and sigma for 1-3 distances of 0.004
 N201, C201, C202
 with sigma for 1-2 distances of 0.004 and sigma for 1-3 distances of 0.004
5. Others
 Fixed Sof: C201(0.5) N201(0.5) C202(0.5) H20A(0.5) H20B(0.5) H20C(0.5)
6.a Free rotating group:
 C201(N201,C202)
6.b Secondary CH2 refined with riding coordinates:
 C18(H18A,H18B)
6.c Aromatic/amide H refined with riding coordinates:
 C2(H2), C3(H3), C4(H4), C5(H5), C7(H7), C12(H12), C13(H13), C14(H14),
 C15(H15), C16(H16), C20(H20), C21(H21), C22(H22), C23(H23), C25(H25), C31(H31),
  C32(H32), C33(H33), C34(H34), C35(H35)
6.d Idealised Me refined as rotating group:
 C17(H17A,H17B,H17C), C29(H29A,H29B,H29C), C36(H36A,H36B,H36C), C102(H10A,H10B,
 H10C), C202(H20A,H20B,H20C)
6.e Idealised tetrahedral OH refined as rotating group:
 O6(H6)
;
_shelx_shelxl_version_number 2014/7
_olex2_date_sample_data_collection 2016-02-01
_olex2_date_sample_submission 2015-12-15
_olex2_diffrn_ambient_temperature_device 'Oxford Cryosystems'
_olex2_exptl_crystal_mounting_method 'The crystal was mounted on a MITIGEN holder in perfluoroether oil'
_olex2_submission_original_sample_id 18SSA(LCOL)Cu(green)
_olex2_submission_special_instructions 'No special instructions were received'
_oxdiff_exptl_absorpt_empirical_details
;
Empirical correction (ABSPACK) includes:
- Absorption correction using spherical harmonics
- Frame scaling
- Detector area scaling
;
_oxdiff_exptl_absorpt_empirical_full_max 1.390
_oxdiff_exptl_absorpt_empirical_full_min 0.819

loop_
_space_group_symop_operation_xyz
'x, y, z'
'-x, y, -z+1/2'
'x+1/2, y+1/2, z'
'-x+1/2, y+1/2, -z+1/2'
'-x, -y, -z'
'x, -y, z-1/2'
'-x+1/2, -y+1/2, -z'
'x+1/2, -y+1/2, z-1/2'

loop_
_atom_site_label
_atom_site_type_symbol
_atom_site_fract_x
_atom_site_fract_y
_atom_site_fract_z
_atom_site_U_iso_or_equiv
_atom_site_adp_type
_atom_site_occupancy
_atom_site_site_symmetry_order
_atom_site_calc_flag
_atom_site_refinement_flags_posn
_atom_site_refinement_flags_adp
_atom_site_refinement_flags_occupancy
_atom_site_disorder_assembly
_atom_site_disorder_group
Cu1 Cu 0.67372(2) 0.73253(2) 0.50988(2) 0.01343(6) Uani 1 1 d . . . . .
Cu2 Cu 0.74552(2) 0.88289(2) 0.55083(2) 0.01472(6) Uani 1 1 d . . . . .
O1 O 0.68738(5) 0.79282(7) 0.59626(6) 0.0170(2) Uani 1 1 d . . . . .
O2 O 0.59039(6) 0.50603(7) 0.60343(7) 0.0224(3) Uani 1 1 d . . . . .
O3 O 0.67558(5) 0.67902(6) 0.41896(6) 0.0146(2) Uani 1 1 d . . . . .
O4 O 0.76721(6) 0.94808(7) 0.63040(6) 0.0196(2) Uani 1 1 d . . . . .
O5 O 0.71566(5) 0.81520(6) 0.46993(6) 0.0134(2) Uani 1 1 d . . . . .
O6 O 0.67725(6) 0.80873(6) 0.34465(6) 0.0179(2) Uani 1 1 d . . . . .
H6 H 0.6808 0.7638 0.3543 0.027 Uiso 1 1 calc GR . . . .
O7 O 0.58203(5) 0.80648(7) 0.44576(7) 0.0195(2) Uani 1 1 d . . . . .
N1 N 0.62373(6) 0.65873(8) 0.54789(8) 0.0157(3) Uani 1 1 d . . . . .
N2 N 0.58125(7) 0.47576(8) 0.48016(8) 0.0194(3) Uani 1 1 d . . . . .
N3 N 0.59459(7) 0.51008(8) 0.41794(8) 0.0181(3) Uani 1 1 d . . . . .
N4 N 0.71121(6) 0.95688(7) 0.47769(7) 0.0147(3) Uani 1 1 d . . . . .
N5 N 0.58638(6) 0.92047(8) 0.39201(8) 0.0169(3) Uani 1 1 d . . . . .
N6 N 0.63130(6) 0.96367(8) 0.36474(8) 0.0169(3) Uani 1 1 d . . . . .
C1 C 0.65667(8) 0.78927(9) 0.64888(9) 0.0165(3) Uani 1 1 d . . . . .
C2 C 0.66874(8) 0.84167(10) 0.70596(9) 0.0206(3) Uani 1 1 d . . . . .
H2 H 0.7004 0.8774 0.7070 0.025 Uiso 1 1 calc R . . . .
C3 C 0.63562(9) 0.84211(11) 0.76037(10) 0.0246(4) Uani 1 1 d . . . . .
H3 H 0.6449 0.8781 0.7981 0.030 Uiso 1 1 calc R . . . .
C4 C 0.58866(9) 0.79036(11) 0.76078(10) 0.0263(4) Uani 1 1 d . . . . .
H4 H 0.5648 0.7922 0.7971 0.032 Uiso 1 1 calc R . . . .
C5 C 0.57765(9) 0.73697(11) 0.70783(10) 0.0236(4) Uani 1 1 d . . . . .
H5 H 0.5465 0.7011 0.7086 0.028 Uiso 1 1 calc R . . . .
C6 C 0.61147(8) 0.73384(9) 0.65185(9) 0.0178(3) Uani 1 1 d . . . . .
C7 C 0.59933(8) 0.67175(9) 0.60389(9) 0.0179(3) Uani 1 1 d . . . . .
H7 H 0.5706 0.6365 0.6139 0.021 Uiso 1 1 calc R . . . .
C8 C 0.60847(7) 0.59214(9) 0.51001(9) 0.0164(3) Uani 1 1 d . . . . .
C9 C 0.59254(8) 0.52320(9) 0.54036(10) 0.0186(3) Uani 1 1 d . . . . .
C10 C 0.60803(7) 0.58189(9) 0.43779(9) 0.0164(3) Uani 1 1 d . . . . .
C11 C 0.58001(8) 0.39777(9) 0.48323(10) 0.0194(3) Uani 1 1 d . . . . .
C12 C 0.54314(8) 0.36456(11) 0.52535(11) 0.0247(4) Uani 1 1 d . . . . .
H12 H 0.5201 0.3934 0.5522 0.030 Uiso 1 1 calc R . . . .
C13 C 0.54056(9) 0.28854(11) 0.52747(12) 0.0290(4) Uani 1 1 d . . . . .
H13 H 0.5154 0.2652 0.5558 0.035 Uiso 1 1 calc R . . . .
C14 C 0.57434(10) 0.24657(11) 0.48870(12) 0.0313(4) Uani 1 1 d . . . . .
H14 H 0.5719 0.1947 0.4899 0.038 Uiso 1 1 calc R . . . .
C15 C 0.61178(10) 0.28032(11) 0.44802(11) 0.0283(4) Uani 1 1 d . . . . .
H15 H 0.6355 0.2513 0.4221 0.034 Uiso 1 1 calc R . . . .
C16 C 0.61486(9) 0.35627(10) 0.44490(10) 0.0236(4) Uani 1 1 d . . . . .
H16 H 0.6404 0.3794 0.4170 0.028 Uiso 1 1 calc R . . . .
C17 C 0.55240(9) 0.49153(10) 0.34662(10) 0.0237(4) Uani 1 1 d . . . . .
H17A H 0.5576 0.4398 0.3355 0.035 Uiso 1 1 calc GR . . . .
H17B H 0.5627 0.5220 0.3079 0.035 Uiso 1 1 calc GR . . . .
H17C H 0.5089 0.5005 0.3490 0.035 Uiso 1 1 calc GR . . . .
C18 C 0.62080(8) 0.63919(9) 0.38575(9) 0.0172(3) Uani 1 1 d . . . . .
H18A H 0.6265 0.6156 0.3401 0.021 Uiso 1 1 calc R . . . .
H18B H 0.5846 0.6730 0.3726 0.021 Uiso 1 1 calc R . . . .
C19 C 0.76169(8) 1.01989(10) 0.62636(10) 0.0189(3) Uani 1 1 d . . . . .
C20 C 0.78594(9) 1.06090(11) 0.69097(10) 0.0245(4) Uani 1 1 d . . . . .
H20 H 0.8066 1.0362 0.7346 0.029 Uiso 1 1 calc R . . . .
C21 C 0.78018(10) 1.13622(11) 0.69182(11) 0.0290(4) Uani 1 1 d . . . . .
H21 H 0.7963 1.1622 0.7362 0.035 Uiso 1 1 calc R . . . .
C22 C 0.75113(10) 1.17480(10) 0.62860(12) 0.0292(4) Uani 1 1 d . . . . .
H22 H 0.7470 1.2265 0.6299 0.035 Uiso 1 1 calc R . . . .
C23 C 0.72868(9) 1.13692(10) 0.56455(11) 0.0244(4) Uani 1 1 d . . . . .
H23 H 0.7097 1.1632 0.5212 0.029 Uiso 1 1 calc R . . . .
C24 C 0.73315(8) 1.05951(9) 0.56131(10) 0.0191(3) Uani 1 1 d . . . . .
C25 C 0.71007(8) 1.02614(9) 0.49058(10) 0.0176(3) Uani 1 1 d . . . . .
H25 H 0.6927 1.0574 0.4504 0.021 Uiso 1 1 calc R . . . .
C26 C 0.69198(8) 0.92980(9) 0.40073(9) 0.0153(3) Uani 1 1 d . . . . .
C27 C 0.67709(7) 0.84807(9) 0.40913(8) 0.0141(3) Uani 1 1 d . . . . .
C28 C 0.60888(8) 0.85414(9) 0.41825(9) 0.0157(3) Uani 1 1 d . . . . .
C29 C 0.74310(8) 0.94409(10) 0.36029(10) 0.0195(3) Uani 1 1 d . . . . .
H29A H 0.7471 0.9969 0.3535 0.029 Uiso 1 1 calc GR . . . .
H29B H 0.7324 0.9200 0.3122 0.029 Uiso 1 1 calc GR . . . .
H29C H 0.7830 0.9246 0.3890 0.029 Uiso 1 1 calc GR . . . .
C30 C 0.52843(8) 0.95427(10) 0.39522(9) 0.0189(3) Uani 1 1 d . . . . .
C31 C 0.47769(9) 0.91195(12) 0.40188(11) 0.0301(4) Uani 1 1 d . . . . .
H31 H 0.4809 0.8601 0.4037 0.036 Uiso 1 1 calc R . . . .
C32 C 0.42183(10) 0.94609(13) 0.40596(12) 0.0360(5) Uani 1 1 d . . . . .
H32 H 0.3869 0.9172 0.4103 0.043 Uiso 1 1 calc R . . . .
C33 C 0.41673(9) 1.02122(13) 0.40370(11) 0.0320(5) Uani 1 1 d . . . . .
H33 H 0.3787 1.0442 0.4075 0.038 Uiso 1 1 calc R . . . .
C34 C 0.46718(10) 1.06297(12) 0.39587(13) 0.0367(5) Uani 1 1 d . . . . .
H34 H 0.4636 1.1148 0.3936 0.044 Uiso 1 1 calc R . . . .
C35 C 0.52318(9) 1.02990(11) 0.39129(12) 0.0310(4) Uani 1 1 d . . . . .
H35 H 0.5577 1.0589 0.3855 0.037 Uiso 1 1 calc R . . . .
C36 C 0.61476(9) 0.95976(10) 0.28331(9) 0.0230(4) Uani 1 1 d . . . . .
H36A H 0.6177 0.9089 0.2678 0.035 Uiso 1 1 calc GR . . . .
H36B H 0.6438 0.9902 0.2636 0.035 Uiso 1 1 calc GR . . . .
H36C H 0.5718 0.9775 0.2647 0.035 Uiso 1 1 calc GR . . . .
N101 N 0.77398(10) 1.13293(11) 0.39199(11) 0.0426(5) Uani 1 1 d . . . . .
C101 C 0.80450(11) 1.13932(13) 0.35079(12) 0.0371(5) Uani 1 1 d . . . . .
C102 C 0.84256(13) 1.14674(19) 0.29769(14) 0.0572(7) Uani 1 1 d . . . . .
H10A H 0.8195 1.1278 0.2500 0.086 Uiso 1 1 calc GR . . . .
H10B H 0.8815 1.1190 0.3144 0.086 Uiso 1 1 calc GR . . . .
H10C H 0.8525 1.1985 0.2927 0.086 Uiso 1 1 calc GR . . . .
C201 C 0.4925(4) 0.7119(2) 0.2544(6) 0.055(2) Uani 0.5 1 d . U P A -1
N201 N 0.4849(5) 0.6539(2) 0.2697(6) 0.117(5) Uani 0.5 1 d G U P A -1
C202 C 0.5137(4) 0.7915(2) 0.2436(8) 0.068(3) Uani 0.5 1 d G U P A -1
H20A H 0.4928 0.8086 0.1942 0.103 Uiso 0.5 1 calc GR . P A -1
H20B H 0.5592 0.7926 0.2491 0.103 Uiso 0.5 1 calc GR . P A -1
H20C H 0.5023 0.8235 0.2805 0.103 Uiso 0.5 1 calc GR . P A -1

loop_
_atom_site_aniso_label
_atom_site_aniso_U_11
_atom_site_aniso_U_22
_atom_site_aniso_U_33
_atom_site_aniso_U_23
_atom_site_aniso_U_13
_atom_site_aniso_U_12
Cu1 0.01371(10) 0.01239(10) 0.01509(10) 0.00166(7) 0.00517(7) -0.00021(7)
Cu2 0.01647(10) 0.01300(10) 0.01432(10) 0.00007(7) 0.00284(7) 0.00186(8)
O1 0.0173(6) 0.0177(6) 0.0171(5) -0.0003(5) 0.0065(4) -0.0018(5)
O2 0.0255(6) 0.0213(6) 0.0224(6) 0.0043(5) 0.0099(5) -0.0023(5)
O3 0.0136(5) 0.0140(5) 0.0161(5) 0.0007(4) 0.0034(4) -0.0013(4)
O4 0.0242(6) 0.0170(6) 0.0175(6) -0.0023(5) 0.0048(5) 0.0012(5)
O5 0.0129(5) 0.0130(5) 0.0138(5) 0.0026(4) 0.0024(4) 0.0015(4)
O6 0.0242(6) 0.0135(5) 0.0156(5) 0.0006(4) 0.0039(5) 0.0008(5)
O7 0.0145(6) 0.0175(6) 0.0267(6) 0.0053(5) 0.0049(5) -0.0006(5)
N1 0.0137(6) 0.0151(7) 0.0186(7) 0.0021(5) 0.0043(5) 0.0009(5)
N2 0.0209(7) 0.0163(7) 0.0222(7) 0.0032(6) 0.0077(6) -0.0031(6)
N3 0.0186(7) 0.0157(7) 0.0203(7) 0.0022(6) 0.0052(6) -0.0032(6)
N4 0.0121(6) 0.0151(7) 0.0171(6) 0.0012(5) 0.0036(5) -0.0003(5)
N5 0.0133(6) 0.0154(7) 0.0214(7) 0.0041(6) 0.0030(5) 0.0012(5)
N6 0.0151(7) 0.0161(7) 0.0188(7) 0.0048(5) 0.0026(5) -0.0005(5)
C1 0.0152(8) 0.0174(8) 0.0172(7) 0.0038(6) 0.0041(6) 0.0041(6)
C2 0.0208(8) 0.0211(8) 0.0202(8) 0.0004(7) 0.0052(7) 0.0005(7)
C3 0.0282(9) 0.0270(9) 0.0200(8) -0.0031(7) 0.0085(7) 0.0026(8)
C4 0.0287(10) 0.0325(10) 0.0219(9) 0.0003(8) 0.0144(7) 0.0014(8)
C5 0.0211(9) 0.0275(10) 0.0248(9) 0.0027(7) 0.0105(7) -0.0005(7)
C6 0.0167(8) 0.0200(8) 0.0178(8) 0.0034(6) 0.0059(6) 0.0031(7)
C7 0.0149(7) 0.0193(8) 0.0208(8) 0.0045(7) 0.0067(6) -0.0002(6)
C8 0.0121(7) 0.0162(8) 0.0214(8) 0.0021(6) 0.0052(6) -0.0007(6)
C9 0.0137(7) 0.0177(8) 0.0249(8) 0.0016(7) 0.0055(6) -0.0008(6)
C10 0.0104(7) 0.0151(8) 0.0233(8) 0.0010(6) 0.0032(6) 0.0005(6)
C11 0.0166(8) 0.0157(8) 0.0238(8) 0.0020(7) 0.0006(7) -0.0040(6)
C12 0.0165(8) 0.0235(9) 0.0341(10) 0.0050(8) 0.0061(7) -0.0015(7)
C13 0.0224(9) 0.0235(9) 0.0404(11) 0.0098(8) 0.0057(8) -0.0044(8)
C14 0.0355(11) 0.0167(9) 0.0387(11) 0.0034(8) 0.0028(9) -0.0048(8)
C15 0.0336(10) 0.0203(9) 0.0298(10) -0.0013(8) 0.0051(8) 0.0016(8)
C16 0.0239(9) 0.0207(9) 0.0263(9) 0.0009(7) 0.0059(7) -0.0032(7)
C17 0.0258(9) 0.0220(9) 0.0214(8) -0.0010(7) 0.0019(7) -0.0055(7)
C18 0.0151(8) 0.0177(8) 0.0179(8) 0.0023(6) 0.0021(6) -0.0018(6)
C19 0.0168(8) 0.0196(8) 0.0226(8) -0.0036(7) 0.0091(7) -0.0016(7)
C20 0.0263(9) 0.0254(9) 0.0235(9) -0.0048(7) 0.0093(7) -0.0042(8)
C21 0.0330(10) 0.0259(10) 0.0309(10) -0.0118(8) 0.0133(8) -0.0081(8)
C22 0.0328(10) 0.0163(9) 0.0415(11) -0.0071(8) 0.0147(9) -0.0020(8)
C23 0.0226(9) 0.0168(8) 0.0349(10) -0.0015(7) 0.0092(8) 0.0002(7)
C24 0.0164(8) 0.0156(8) 0.0268(9) -0.0029(7) 0.0081(7) -0.0015(6)
C25 0.0131(7) 0.0156(8) 0.0247(8) 0.0034(7) 0.0059(6) 0.0008(6)
C26 0.0159(7) 0.0138(7) 0.0162(7) 0.0024(6) 0.0039(6) 0.0011(6)
C27 0.0142(7) 0.0144(7) 0.0135(7) 0.0022(6) 0.0028(6) 0.0004(6)
C28 0.0145(7) 0.0148(8) 0.0163(7) -0.0001(6) 0.0003(6) -0.0003(6)
C29 0.0201(8) 0.0181(8) 0.0225(8) 0.0033(7) 0.0093(7) -0.0012(7)
C30 0.0166(8) 0.0227(9) 0.0155(7) 0.0029(6) -0.0001(6) 0.0062(7)
C31 0.0234(9) 0.0302(10) 0.0393(11) 0.0175(9) 0.0129(8) 0.0090(8)
C32 0.0240(10) 0.0466(13) 0.0419(12) 0.0230(10) 0.0172(9) 0.0130(9)
C33 0.0255(10) 0.0461(12) 0.0243(9) 0.0013(9) 0.0056(8) 0.0173(9)
C34 0.0278(10) 0.0262(10) 0.0487(13) -0.0112(9) -0.0060(9) 0.0114(9)
C35 0.0174(9) 0.0229(9) 0.0474(12) -0.0064(9) -0.0034(8) 0.0023(8)
C36 0.0254(9) 0.0232(9) 0.0184(8) 0.0063(7) 0.0007(7) 0.0003(7)
N101 0.0525(12) 0.0363(10) 0.0394(11) 0.0044(9) 0.0116(9) -0.0064(9)
C101 0.0404(12) 0.0340(12) 0.0344(11) 0.0007(9) 0.0033(10) -0.0008(10)
C102 0.0469(15) 0.088(2) 0.0396(13) -0.0014(14) 0.0154(11) -0.0010(15)
C201 0.034(5) 0.054(2) 0.063(3) -0.008(4) -0.020(3) 0.016(3)
N201 0.112(10) 0.047(2) 0.133(11) 0.023(4) -0.092(6) -0.018(4)
C202 0.076(8) 0.049(3) 0.064(5) 0.001(3) -0.015(6) 0.012(3)

loop_
_atom_type_symbol
_atom_type_description
_atom_type_scat_dispersion_real
_atom_type_scat_dispersion_imag
_atom_type_scat_source
C C 0.0033 0.0016 'International Tables Vol C Tables 4.2.6.8 and 6.1.1.4'
H H 0.0000 0.0000 'International Tables Vol C Tables 4.2.6.8 and 6.1.1.4'
Cu Cu 0.3201 1.2651 'International Tables Vol C Tables 4.2.6.8 and 6.1.1.4'
N N 0.0061 0.0033 'International Tables Vol C Tables 4.2.6.8 and 6.1.1.4'
O O 0.0106 0.0060 'International Tables Vol C Tables 4.2.6.8 and 6.1.1.4'

loop_
_geom_angle_atom_site_label_1
_geom_angle_atom_site_label_2
_geom_angle_atom_site_label_3
_geom_angle
_geom_angle_site_symmetry_1
_geom_angle_site_symmetry_3
O1 Cu1 O3 168.58(5) . .
O1 Cu1 O5 83.46(5) . .
O1 Cu1 N1 94.57(5) . .
O3 Cu1 O5 87.04(5) . .
O3 Cu1 N1 95.57(5) . .
N1 Cu1 O5 173.24(5) . .
O3 Cu2 O1 90.51(4) 7_666 .
O4 Cu2 O1 102.44(5) . .
O4 Cu2 O3 95.19(5) . 7_666
O4 Cu2 O5 174.96(5) . .
O4 Cu2 N4 95.83(6) . .
O5 Cu2 O1 74.00(4) . .
O5 Cu2 O3 88.46(5) . 7_666
N4 Cu2 O1 125.79(5) . .
N4 Cu2 O3 138.26(5) . 7_666
N4 Cu2 O5 83.67(5) . .
Cu1 O1 Cu2 95.08(4) . .
C1 O1 Cu1 126.39(11) . .
C1 O1 Cu2 135.83(11) . .
Cu1 O3 Cu2 102.93(5) . 7_666
C18 O3 Cu1 116.52(10) . .
C18 O3 Cu2 114.56(10) . 7_666
C19 O4 Cu2 125.64(11) . .
Cu2 O5 Cu1 106.86(5) . .
C27 O5 Cu1 112.78(9) . .
C27 O5 Cu2 113.14(9) . .
C27 O6 H6 109.5 . .
C7 N1 Cu1 122.12(12) . .
C7 N1 C8 117.86(14) . .
C8 N1 Cu1 119.75(11) . .
N3 N2 C11 119.11(14) . .
C9 N2 N3 110.93(13) . .
C9 N2 C11 126.08(15) . .
N2 N3 C17 115.88(13) . .
C10 N3 N2 105.87(13) . .
C10 N3 C17 120.85(14) . .
C25 N4 Cu2 124.86(12) . .
C25 N4 C26 119.60(14) . .
C26 N4 Cu2 115.18(10) . .
C28 N5 N6 113.26(13) . .
C28 N5 C30 128.60(14) . .
C30 N5 N6 117.78(13) . .
N5 N6 C26 103.09(12) . .
N5 N6 C36 108.20(13) . .
C26 N6 C36 115.20(13) . .
O1 C1 C2 119.52(15) . .
O1 C1 C6 123.03(15) . .
C2 C1 C6 117.44(15) . .
C1 C2 H2 119.2 . .
C3 C2 C1 121.51(17) . .
C3 C2 H2 119.2 . .
C2 C3 H3 119.5 . .
C2 C3 C4 120.96(17) . .
C4 C3 H3 119.5 . .
C3 C4 H4 120.6 . .
C5 C4 C3 118.86(16) . .
C5 C4 H4 120.6 . .
C4 C5 H5 119.1 . .
C4 C5 C6 121.83(17) . .
C6 C5 H5 119.1 . .
C1 C6 C7 124.53(15) . .
C5 C6 C1 119.20(16) . .
C5 C6 C7 116.19(16) . .
N1 C7 C6 126.59(16) . .
N1 C7 H7 116.7 . .
C6 C7 H7 116.7 . .
N1 C8 C9 126.97(15) . .
C10 C8 N1 124.31(15) . .
C10 C8 C9 108.70(15) . .
O2 C9 N2 125.09(16) . .
O2 C9 C8 131.23(17) . .
N2 C9 C8 103.65(14) . .
N3 C10 C18 123.43(15) . .
C8 C10 N3 110.51(15) . .
C8 C10 C18 126.06(15) . .
C12 C11 N2 118.48(16) . .
C16 C11 N2 120.43(16) . .
C16 C11 C12 121.09(17) . .
C11 C12 H12 120.5 . .
C13 C12 C11 118.94(18) . .
C13 C12 H12 120.5 . .
C12 C13 H13 119.7 . .
C14 C13 C12 120.53(18) . .
C14 C13 H13 119.7 . .
C13 C14 H14 120.0 . .
C13 C14 C15 119.95(18) . .
C15 C14 H14 120.0 . .
C14 C15 H15 119.8 . .
C14 C15 C16 120.47(19) . .
C16 C15 H15 119.8 . .
C11 C16 C15 119.00(17) . .
C11 C16 H16 120.5 . .
C15 C16 H16 120.5 . .
N3 C17 H17A 109.5 . .
N3 C17 H17B 109.5 . .
N3 C17 H17C 109.5 . .
H17A C17 H17B 109.5 . .
H17A C17 H17C 109.5 . .
H17B C17 H17C 109.5 . .
O3 C18 C10 109.96(13) . .
O3 C18 H18A 109.7 . .
O3 C18 H18B 109.7 . .
C10 C18 H18A 109.7 . .
C10 C18 H18B 109.7 . .
H18A C18 H18B 108.2 . .
O4 C19 C20 117.81(16) . .
O4 C19 C24 124.70(16) . .
C20 C19 C24 117.49(16) . .
C19 C20 H20 119.4 . .
C21 C20 C19 121.29(18) . .
C21 C20 H20 119.4 . .
C20 C21 H21 119.4 . .
C20 C21 C22 121.18(18) . .
C22 C21 H21 119.4 . .
C21 C22 H22 120.5 . .
C23 C22 C21 119.00(18) . .
C23 C22 H22 120.5 . .
C22 C23 H23 119.2 . .
C22 C23 C24 121.70(18) . .
C24 C23 H23 119.2 . .
C19 C24 C25 124.01(16) . .
C23 C24 C19 119.29(16) . .
C23 C24 C25 116.66(16) . .
N4 C25 C24 124.77(16) . .
N4 C25 H25 117.6 . .
C24 C25 H25 117.6 . .
N4 C26 C27 104.01(12) . .
N4 C26 C29 110.49(13) . .
N6 C26 N4 108.86(13) . .
N6 C26 C27 105.14(13) . .
N6 C26 C29 113.16(13) . .
C29 C26 C27 114.60(14) . .
O5 C27 O6 111.06(13) . .
O5 C27 C26 113.53(13) . .
O5 C27 C28 111.19(12) . .
O6 C27 C26 111.37(12) . .
O6 C27 C28 109.09(13) . .
C26 C27 C28 100.07(12) . .
O7 C28 N5 127.92(15) . .
O7 C28 C27 124.40(15) . .
N5 C28 C27 107.67(13) . .
C26 C29 H29A 109.5 . .
C26 C29 H29B 109.5 . .
C26 C29 H29C 109.5 . .
H29A C29 H29B 109.5 . .
H29A C29 H29C 109.5 . .
H29B C29 H29C 109.5 . .
C31 C30 N5 120.33(16) . .
C31 C30 C35 120.17(17) . .
C35 C30 N5 119.50(16) . .
C30 C31 H31 120.3 . .
C30 C31 C32 119.40(19) . .
C32 C31 H31 120.3 . .
C31 C32 H32 119.6 . .
C33 C32 C31 120.7(2) . .
C33 C32 H32 119.6 . .
C32 C33 H33 120.2 . .
C32 C33 C34 119.53(18) . .
C34 C33 H33 120.2 . .
C33 C34 H34 119.7 . .
C33 C34 C35 120.6(2) . .
C35 C34 H34 119.7 . .
C30 C35 C34 119.6(2) . .
C30 C35 H35 120.2 . .
C34 C35 H35 120.2 . .
N6 C36 H36A 109.5 . .
N6 C36 H36B 109.5 . .
N6 C36 H36C 109.5 . .
H36A C36 H36B 109.5 . .
H36A C36 H36C 109.5 . .
H36B C36 H36C 109.5 . .
N101 C101 C102 179.1(3) . .
C101 C102 H10A 109.5 . .
C101 C102 H10B 109.5 . .
C101 C102 H10C 109.5 . .
H10A C102 H10B 109.5 . .
H10A C102 H10C 109.5 . .
H10B C102 H10C 109.5 . .
N201 C201 C202 170.1 . .
C201 C202 H20A 109.5 . .
C201 C202 H20B 109.5 . .
C201 C202 H20C 109.5 . .
H20A C202 H20B 109.5 . .
H20A C202 H20C 109.5 . .
H20B C202 H20C 109.5 . .

loop_
_geom_bond_atom_site_label_1
_geom_bond_atom_site_label_2
_geom_bond_distance
_geom_bond_site_symmetry_2
Cu1 O1 1.9198(12) .
Cu1 O3 1.9695(11) .
Cu1 O5 2.0012(11) .
Cu1 N1 1.9716(14) .
Cu2 O1 2.3578(12) .
Cu2 O3 2.0339(11) 7_666
Cu2 O4 1.8782(12) .
Cu2 O5 1.9452(11) .
Cu2 N4 1.9450(14) .
O1 C1 1.3172(19) .
O2 C9 1.232(2) .
O3 Cu2 2.0340(11) 7_666
O3 C18 1.4181(19) .
O4 C19 1.318(2) .
O5 C27 1.3856(18) .
O6 H6 0.8400 .
O6 C27 1.4042(19) .
O7 C28 1.229(2) .
N1 C7 1.304(2) .
N1 C8 1.408(2) .
N2 N3 1.4109(19) .
N2 C9 1.396(2) .
N2 C11 1.426(2) .
N3 C10 1.376(2) .
N3 C17 1.474(2) .
N4 C25 1.289(2) .
N4 C26 1.487(2) .
N5 N6 1.4450(19) .
N5 C28 1.356(2) .
N5 C30 1.427(2) .
N6 C26 1.480(2) .
N6 C36 1.482(2) .
C1 C2 1.412(2) .
C1 C6 1.427(2) .
C2 H2 0.9500 .
C2 C3 1.381(2) .
C3 H3 0.9500 .
C3 C4 1.399(3) .
C4 H4 0.9500 .
C4 C5 1.370(3) .
C5 H5 0.9500 .
C5 C6 1.418(2) .
C6 C7 1.432(2) .
C7 H7 0.9500 .
C8 C9 1.457(2) .
C8 C10 1.361(2) .
C10 C18 1.499(2) .
C11 C12 1.393(2) .
C11 C16 1.388(3) .
C12 H12 0.9500 .
C12 C13 1.391(3) .
C13 H13 0.9500 .
C13 C14 1.383(3) .
C14 H14 0.9500 .
C14 C15 1.387(3) .
C15 H15 0.9500 .
C15 C16 1.391(3) .
C16 H16 0.9500 .
C17 H17A 0.9800 .
C17 H17B 0.9800 .
C17 H17C 0.9800 .
C18 H18A 0.9900 .
C18 H18B 0.9900 .
C19 C20 1.416(2) .
C19 C24 1.428(2) .
C20 H20 0.9500 .
C20 C21 1.382(3) .
C21 H21 0.9500 .
C21 C22 1.396(3) .
C22 H22 0.9500 .
C22 C23 1.371(3) .
C23 H23 0.9500 .
C23 C24 1.419(2) .
C24 C25 1.437(2) .
C25 H25 0.9500 .
C26 C27 1.544(2) .
C26 C29 1.514(2) .
C27 C28 1.549(2) .
C29 H29A 0.9800 .
C29 H29B 0.9800 .
C29 H29C 0.9800 .
C30 C31 1.384(3) .
C30 C35 1.387(3) .
C31 H31 0.9500 .
C31 C32 1.393(3) .
C32 H32 0.9500 .
C32 C33 1.377(3) .
C33 H33 0.9500 .
C33 C34 1.379(3) .
C34 H34 0.9500 .
C34 C35 1.389(3) .
C35 H35 0.9500 .
C36 H36A 0.9800 .
C36 H36B 0.9800 .
C36 H36C 0.9800 .
N101 C101 1.138(3) .
C101 C102 1.445(3) .
C102 H10A 0.9800 .
C102 H10B 0.9800 .
C102 H10C 0.9800 .
C201 N201 1.1208 .
C201 C202 1.5531 .
C202 H20A 0.9800 .
C202 H20B 0.9800 .
C202 H20C 0.9800 .

loop_
_geom_torsion_atom_site_label_1
_geom_torsion_atom_site_label_2
_geom_torsion_atom_site_label_3
_geom_torsion_atom_site_label_4
_geom_torsion
_geom_torsion_site_symmetry_1
Cu1 O1 C1 C2 -174.69(12) .
Cu1 O1 C1 C6 6.0(2) .
Cu1 O3 C18 C10 -60.75(15) .
Cu1 O5 C27 O6 -82.57(13) .
Cu1 O5 C27 C26 151.02(10) .
Cu1 O5 C27 C28 39.10(15) .
Cu1 N1 C7 C6 -9.6(2) .
Cu1 N1 C8 C9 156.67(13) .
Cu1 N1 C8 C10 -21.5(2) .
Cu2 O1 C1 C2 -18.2(2) .
Cu2 O1 C1 C6 162.47(12) .
Cu2 O3 C18 C10 59.45(15) 7_666
Cu2 O4 C19 C20 -174.11(12) .
Cu2 O4 C19 C24 5.7(2) .
Cu2 O5 C27 O6 155.99(10) .
Cu2 O5 C27 C26 29.58(15) .
Cu2 O5 C27 C28 -82.34(13) .
Cu2 N4 C25 C24 -1.0(2) .
Cu2 N4 C26 N6 137.59(10) .
Cu2 N4 C26 C27 25.89(14) .
Cu2 N4 C26 C29 -97.57(13) .
O1 Cu2 O4 C19 -132.82(13) .
O1 C1 C2 C3 176.96(16) .
O1 C1 C6 C5 -175.90(16) .
O1 C1 C6 C7 7.4(3) .
O3 Cu2 O4 C19 135.51(13) 7_666
O4 C19 C20 C21 -177.89(17) .
O4 C19 C24 C23 178.43(16) .
O4 C19 C24 C25 -3.9(3) .
O5 C27 C28 O7 -39.5(2) .
O5 C27 C28 N5 139.48(14) .
O6 C27 C28 O7 83.34(19) .
O6 C27 C28 N5 -97.71(15) .
N1 C8 C9 O2 -2.4(3) .
N1 C8 C9 N2 179.58(15) .
N1 C8 C10 N3 176.73(14) .
N1 C8 C10 C18 -2.7(3) .
N2 N3 C10 C8 4.70(18) .
N2 N3 C10 C18 -175.86(14) .
N2 C11 C12 C13 178.66(17) .
N2 C11 C16 C15 -178.90(17) .
N3 N2 C9 O2 -173.12(16) .
N3 N2 C9 C8 5.02(18) .
N3 N2 C11 C12 -153.50(16) .
N3 N2 C11 C16 26.5(2) .
N3 C10 C18 O3 -132.05(16) .
N4 Cu2 O4 C19 -4.17(14) .
N4 C26 C27 O5 -35.11(16) .
N4 C26 C27 O6 -161.35(12) .
N4 C26 C27 C28 83.43(13) .
N5 N6 C26 N4 -79.35(14) .
N5 N6 C26 C27 31.59(15) .
N5 N6 C26 C29 157.38(14) .
N5 C30 C31 C32 179.10(18) .
N5 C30 C35 C34 -178.74(18) .
N6 N5 C28 O7 178.77(16) .
N6 N5 C28 C27 -0.13(18) .
N6 N5 C30 C31 162.93(16) .
N6 N5 C30 C35 -16.8(2) .
N6 C26 C27 O5 -149.48(13) .
N6 C26 C27 O6 84.28(15) .
N6 C26 C27 C28 -30.94(15) .
C1 C2 C3 C4 0.0(3) .
C1 C6 C7 N1 -5.1(3) .
C2 C1 C6 C5 4.8(2) .
C2 C1 C6 C7 -171.93(16) .
C2 C3 C4 C5 2.7(3) .
C3 C4 C5 C6 -1.5(3) .
C4 C5 C6 C1 -2.3(3) .
C4 C5 C6 C7 174.68(17) .
C5 C6 C7 N1 178.11(17) .
C6 C1 C2 C3 -3.7(3) .
C7 N1 C8 C9 -29.2(2) .
C7 N1 C8 C10 152.71(17) .
C8 N1 C7 C6 176.36(16) .
C8 C10 C18 O3 47.3(2) .
C9 N2 N3 C10 -6.14(18) .
C9 N2 N3 C17 -143.07(15) .
C9 N2 C11 C12 50.8(2) .
C9 N2 C11 C16 -129.28(19) .
C9 C8 C10 N3 -1.69(19) .
C9 C8 C10 C18 178.89(15) .
C10 C8 C9 O2 175.92(18) .
C10 C8 C9 N2 -2.05(18) .
C11 N2 N3 C10 -165.31(14) .
C11 N2 N3 C17 57.8(2) .
C11 N2 C9 O2 -15.7(3) .
C11 N2 C9 C8 162.41(15) .
C11 C12 C13 C14 0.4(3) .
C12 C11 C16 C15 1.1(3) .
C12 C13 C14 C15 0.8(3) .
C13 C14 C15 C16 -1.1(3) .
C14 C15 C16 C11 0.1(3) .
C16 C11 C12 C13 -1.3(3) .
C17 N3 C10 C8 139.01(16) .
C17 N3 C10 C18 -41.6(2) .
C19 C20 C21 C22 -1.1(3) .
C19 C24 C25 N4 1.4(3) .
C20 C19 C24 C23 -1.8(2) .
C20 C19 C24 C25 175.85(16) .
C20 C21 C22 C23 -0.8(3) .
C21 C22 C23 C24 1.3(3) .
C22 C23 C24 C19 0.0(3) .
C22 C23 C24 C25 -177.78(17) .
C23 C24 C25 N4 179.13(16) .
C24 C19 C20 C21 2.3(3) .
C25 N4 C26 N6 -49.04(19) .
C25 N4 C26 C27 -160.74(14) .
C25 N4 C26 C29 75.81(18) .
C26 N4 C25 C24 -173.67(14) .
C26 C27 C28 O7 -159.72(16) .
C26 C27 C28 N5 19.23(16) .
C28 N5 N6 C26 -20.12(17) .
C28 N5 N6 C36 102.34(16) .
C28 N5 C30 C31 -24.5(3) .
C28 N5 C30 C35 155.83(18) .
C29 C26 C27 O5 85.63(17) .
C29 C26 C27 O6 -40.61(18) .
C29 C26 C27 C28 -155.84(14) .
C30 N5 N6 C26 153.60(14) .
C30 N5 N6 C36 -83.94(17) .
C30 N5 C28 O7 5.9(3) .
C30 N5 C28 C27 -173.02(15) .
C30 C31 C32 C33 -0.2(3) .
C31 C30 C35 C34 1.5(3) .
C31 C32 C33 C34 1.3(3) .
C32 C33 C34 C35 -0.9(3) .
C33 C34 C35 C30 -0.5(3) .
C35 C30 C31 C32 -1.2(3) .
C36 N6 C26 N4 163.01(13) .
C36 N6 C26 C27 -86.05(16) .
C36 N6 C26 C29 39.74(19) .
